data_4023733
loop_
_publ_author_name
'Neil R. Norcross'
'John P. Melbardis'
'Margarita Ferris Solera'
'Mark A. Sephton'
'Colin Kilner'
'Lev N. Zakharov'
'Peter C. Astles'
'Stuart L. Warriner'
'Paul R. Blakemore'

_publ_section_title
;
 Total Synthesis of (+-)-\a-Isosparteine, (+-)-\b-Isosparteine, and
 (+-)-Sparteine from a Common Tetraoxobispidine Intermediate
;
_journal_name_full 'Journal of Organic Chemistry'
_journal_page_first 7939
_journal_page_last 7951
_journal_paper_doi 10.1021/jo8013512
_journal_volume 73
_journal_year 2008
_chemical_formula_sum 'C19 H26 N2 O4'
_chemical_formula_weight 346.42
_chemical_name_systematic
; 
 ? 
;
_space_group_IT_number 15
_symmetry_cell_setting monoclinic
_symmetry_space_group_name_Hall '-C 2yc'
_symmetry_space_group_name_H-M 'C 1 2/c 1'
_atom_sites_solution_hydrogens geom
_atom_sites_solution_primary direct
_atom_sites_solution_secondary difmap
_audit_creation_method SHELXL-97
_cell_angle_alpha 90.00
_cell_angle_beta 114.014(4)
_cell_angle_gamma 90.00
_cell_formula_units_Z 4
_cell_length_a 18.379(4)
_cell_length_b 9.4950(19)
_cell_length_c 11.587(2)
_cell_measurement_reflns_used 2414
_cell_measurement_temperature 153(2)
_cell_measurement_theta_max 28.09
_cell_measurement_theta_min 2.47
_cell_volume 1847.1(6)
_computing_cell_refinement 'Bruker SMART'
_computing_data_collection 'Bruker SMART'
_computing_data_reduction 'Bruker SAINT'
_computing_molecular_graphics 'Bruker SHELXTL'
_computing_publication_material 'Bruker SHELXTL'
_computing_structure_refinement 'SHELXL-97 (Sheldrick, 1997)'
_computing_structure_solution 'SHELXS-97 (Sheldrick, 1990)'
_diffrn_ambient_temperature 153(2)
_diffrn_measured_fraction_theta_full 0.924
_diffrn_measured_fraction_theta_max 0.924
_diffrn_measurement_device_type 'CCD area detector'
_diffrn_measurement_method 'phi and omega scans'
_diffrn_radiation_monochromator graphite
_diffrn_radiation_source 'fine-focus sealed tube'
_diffrn_radiation_type MoK\a
_diffrn_radiation_wavelength 0.71073
_diffrn_reflns_av_R_equivalents 0.0247
_diffrn_reflns_av_sigmaI/netI 0.0283
_diffrn_reflns_limit_h_max 19
_diffrn_reflns_limit_h_min -22
_diffrn_reflns_limit_k_max 12
_diffrn_reflns_limit_k_min -10
_diffrn_reflns_limit_l_max 15
_diffrn_reflns_limit_l_min -14
_diffrn_reflns_number 5155
_diffrn_reflns_theta_full 28.00
_diffrn_reflns_theta_max 28.00
_diffrn_reflns_theta_min 2.43
_exptl_absorpt_coefficient_mu 0.087
_exptl_absorpt_correction_T_max 1.000
_exptl_absorpt_correction_T_min 0.534
_exptl_absorpt_correction_type multi-scan
_exptl_absorpt_process_details SADABS
_exptl_crystal_colour Colorless
_exptl_crystal_density_diffrn 1.246
_exptl_crystal_density_meas 0
_exptl_crystal_density_method 'not measured'
_exptl_crystal_description Plate
_exptl_crystal_F_000 744
_exptl_crystal_size_max 0.29
_exptl_crystal_size_mid 0.18
_exptl_crystal_size_min 0.04
_refine_diff_density_max 0.739
_refine_diff_density_min -0.210
_refine_diff_density_rms 0.059
_refine_ls_extinction_method none
_refine_ls_goodness_of_fit_ref 1.054
_refine_ls_hydrogen_treatment mixed
_refine_ls_matrix_type full
_refine_ls_number_parameters 162
_refine_ls_number_reflns 2066
_refine_ls_number_restraints 0
_refine_ls_restrained_S_all 1.054
_refine_ls_R_factor_all 0.0577
_refine_ls_R_factor_gt 0.0510
_refine_ls_shift/su_max 0.001
_refine_ls_shift/su_mean 0.000
_refine_ls_structure_factor_coef Fsqd
_refine_ls_weighting_details 'calc w=1/[\s^2^(Fo^2^)+(0.0841P)^2^+1.3745P] where P=(Fo^2^+2Fc^2^)/3'
_refine_ls_weighting_scheme calc
_refine_ls_wR_factor_gt 0.1389
_refine_ls_wR_factor_ref 0.1465
_reflns_number_gt 1774
_reflns_number_total 2066
_reflns_threshold_expression >2sigma(I)
_cod_data_source_file jo8013512_si_004.cif
_cod_data_source_block cmpd30
_cod_depositor_comments
;
The following automatic conversions were performed:
'_symmetry_cell_setting' value 'Monoclinic' changed to 'monoclinic'
according to '/home/saulius/struct/CIF-dictionaries/cif_core.dic'
dictionary named 'cif_core.dic' version 2.4.1 from 2010-06-29.

Automatic conversion script
Id: cif_fix_enum 1527 2010-12-29 10:47:43Z saulius 
;
_cod_original_sg_symbol_H-M 'C 2/c'
_cod_database_code 4023733

loop_
_symmetry_equiv_pos_as_xyz
'x, y, z'
'-x, y, -z+1/2'
'x+1/2, y+1/2, z'
'-x+1/2, y+1/2, -z+1/2'
'-x, -y, -z'
'x, -y, z-1/2'
'-x+1/2, -y+1/2, -z'
'x+1/2, -y+1/2, z-1/2'

loop_
_atom_site_label
_atom_site_type_symbol
_atom_site_fract_x
_atom_site_fract_y
_atom_site_fract_z
_atom_site_U_iso_or_equiv
_atom_site_adp_type
_atom_site_occupancy
_atom_site_symmetry_multiplicity
_atom_site_calc_flag
_atom_site_refinement_flags
_atom_site_disorder_assembly
_atom_site_disorder_group
O1 O 0.02916(6) 0.68141(11) 0.05275(10) 0.0291(3) Uani 1 1 d . . .
O2 O -0.15707(7) 0.67291(12) 0.21700(11) 0.0297(3) Uani 1 1 d . . .
N1 N -0.07472(7) 0.64582(12) 0.10682(11) 0.0234(3) Uani 1 1 d . . .
C1 C 0.0000 0.4043(2) 0.2500 0.0233(4) Uani 1 2 d S . .
C2 C 0.04878(8) 0.50122(15) 0.20544(12) 0.0220(3) Uani 1 1 d . . .
C3 C -0.00103(8) 0.61560(14) 0.11479(12) 0.0223(3) Uani 1 1 d . . .
C4 C -0.11417(8) 0.57282(15) 0.17982(13) 0.0235(3) Uani 1 1 d . . .
C5 C -0.17592(9) 0.46701(17) 0.09397(14) 0.0280(3) Uani 1 1 d . . .
C6 C -0.21015(9) 0.37503(19) 0.16475(15) 0.0317(4) Uani 1 1 d . . .
C7 C -0.20537(10) 0.23679(19) 0.16919(16) 0.0353(4) Uani 1 1 d . . .
C8 C -0.12071(10) 0.75672(17) 0.01780(15) 0.0313(4) Uani 1 1 d . . .
C9 C -0.10060(12) 0.90186(18) 0.0714(2) 0.0434(5) Uani 1 1 d . . .
H9A H -0.0989 0.9186 0.1533 0.052 Uiso 1 1 calc R . .
C10 C -0.08525(16) 1.0064(3) 0.0125(3) 0.0680(7) Uani 1 1 d . . .
H1 H -0.0321(10) 0.3433(18) 0.1832(15) 0.022(4) Uiso 1 1 d . . .
H2 H 0.0742(10) 0.452(2) 0.1641(16) 0.028(4) Uiso 1 1 d . . .
H2O H -0.1308(14) 0.697(3) 0.291(2) 0.050(6) Uiso 1 1 d . . .
H5A H -0.1523(11) 0.411(2) 0.0487(17) 0.031(5) Uiso 1 1 d . . .
H5B H -0.2186(12) 0.523(2) 0.0341(19) 0.044(5) Uiso 1 1 d . . .
H6 H -0.2346(12) 0.424(2) 0.2104(19) 0.042(5) Uiso 1 1 d . . .
H7A H -0.2247(13) 0.179(2) 0.218(2) 0.043(6) Uiso 1 1 d . . .
H7B H -0.1774(13) 0.193(2) 0.126(2) 0.047(6) Uiso 1 1 d . . .
H8A H -0.1084(11) 0.7481(19) -0.0573(17) 0.028(4) Uiso 1 1 d . . .
H8B H -0.1772(13) 0.734(2) -0.0056(19) 0.035(5) Uiso 1 1 d . . .
H10A H -0.063(2) 1.109(5) 0.072(4) 0.145(15) Uiso 1 1 d . . .
H10B H -0.080(2) 0.981(4) -0.080(3) 0.113(12) Uiso 1 1 d . . .

loop_
_atom_site_aniso_label
_atom_site_aniso_U_11
_atom_site_aniso_U_22
_atom_site_aniso_U_33
_atom_site_aniso_U_23
_atom_site_aniso_U_13
_atom_site_aniso_U_12
O1 0.0310(6) 0.0310(6) 0.0279(5) 0.0058(4) 0.0147(5) 0.0017(4)
O2 0.0261(6) 0.0316(6) 0.0324(6) -0.0032(4) 0.0128(5) 0.0044(4)
N1 0.0241(6) 0.0218(6) 0.0234(6) 0.0030(4) 0.0088(5) 0.0025(4)
C1 0.0246(10) 0.0192(9) 0.0240(9) 0.000 0.0078(8) 0.000
C2 0.0221(7) 0.0217(7) 0.0219(6) 0.0000(5) 0.0087(5) 0.0032(5)
C3 0.0254(7) 0.0213(6) 0.0197(6) -0.0005(5) 0.0089(5) 0.0008(5)
C4 0.0225(7) 0.0237(7) 0.0245(6) 0.0000(5) 0.0097(6) 0.0010(5)
C5 0.0234(8) 0.0307(8) 0.0270(7) -0.0019(6) 0.0072(6) -0.0018(6)
C6 0.0230(8) 0.0400(9) 0.0322(8) -0.0056(6) 0.0113(6) -0.0072(6)
C7 0.0327(9) 0.0385(9) 0.0338(8) -0.0024(7) 0.0126(7) -0.0111(7)
C8 0.0309(8) 0.0292(8) 0.0320(8) 0.0085(6) 0.0108(6) 0.0088(6)
C9 0.0475(11) 0.0267(8) 0.0614(11) 0.0063(8) 0.0276(9) 0.0102(7)
C10 0.0684(16) 0.0392(11) 0.114(2) 0.0172(13) 0.0548(16) 0.0083(11)

loop_
_atom_type_symbol
_atom_type_description
_atom_type_scat_dispersion_real
_atom_type_scat_dispersion_imag
_atom_type_scat_source
C C 0.0033 0.0016 'International Tables Vol C Tables 4.2.6.8 and 6.1.1.4'
H H 0.0000 0.0000 'International Tables Vol C Tables 4.2.6.8 and 6.1.1.4'
N N 0.0061 0.0033 'International Tables Vol C Tables 4.2.6.8 and 6.1.1.4'
O O 0.0106 0.0060 'International Tables Vol C Tables 4.2.6.8 and 6.1.1.4'

loop_
_geom_angle_atom_site_label_1
_geom_angle_atom_site_label_2
_geom_angle_atom_site_label_3
_geom_angle
_geom_angle_site_symmetry_1
_geom_angle_site_symmetry_3
_geom_angle_publ_flag
C4 O2 H2O 110.1(17) . . ?
C3 N1 C8 118.21(12) . . ?
C3 N1 C4 124.65(11) . . ?
C8 N1 C4 117.13(12) . . ?
C2 C1 C2 105.18(15) . 2 ?
C2 C1 H1 110.4(10) . . ?
C2 C1 H1 112.9(10) 2 . ?
C1 C2 C3 113.18(11) . . ?
C1 C2 C4 109.64(10) . 2 ?
C3 C2 C4 108.55(11) . 2 ?
C1 C2 H2 111.4(12) . . ?
C3 C2 H2 106.9(11) . . ?
C4 C2 H2 106.8(11) 2 . ?
O1 C3 N1 121.73(13) . . ?
O1 C3 C2 118.15(13) . . ?
N1 C3 C2 120.09(12) . . ?
O2 C4 N1 108.78(11) . . ?
O2 C4 C5 106.30(11) . . ?
N1 C4 C5 109.75(11) . . ?
O2 C4 C2 111.76(11) . 2 ?
N1 C4 C2 107.83(11) . 2 ?
C5 C4 C2 112.38(12) . 2 ?
C6 C5 C4 112.93(12) . . ?
C6 C5 H5A 111.1(11) . . ?
C4 C5 H5A 109.5(11) . . ?
C6 C5 H5B 108.3(12) . . ?
C4 C5 H5B 106.0(12) . . ?
H5A C5 H5B 108.9(16) . . ?
C7 C6 C5 124.48(16) . . ?
C7 C6 H6 120.6(13) . . ?
C5 C6 H6 114.9(13) . . ?
C6 C7 H7A 124.2(13) . . ?
C6 C7 H7B 117.2(14) . . ?
H7A C7 H7B 118.4(19) . . ?
N1 C8 C9 113.12(14) . . ?
N1 C8 H8A 106.6(11) . . ?
C9 C8 H8A 109.7(11) . . ?
N1 C8 H8B 106.1(12) . . ?
C9 C8 H8B 111.7(11) . . ?
H8A C8 H8B 109.5(16) . . ?
C10 C9 C8 123.7(2) . . ?
C10 C9 H9A 118.1 . . ?
C8 C9 H9A 118.1 . . ?
C9 C10 H10A 115(2) . . ?
C9 C10 H10B 116.9(19) . . ?
H10A C10 H10B 126(3) . . ?

loop_
_geom_bond_atom_site_label_1
_geom_bond_atom_site_label_2
_geom_bond_distance
_geom_bond_site_symmetry_2
_geom_bond_publ_flag
O1 C3 1.2410(17) . ?
O2 C4 1.4096(17) . ?
O2 H2O 0.83(2) . ?
N1 C3 1.3504(19) . ?
N1 C8 1.4757(18) . ?
N1 C4 1.4903(18) . ?
C1 C2 1.5145(18) . ?
C1 C2 1.5145(18) 2 ?
C1 H1 0.955(16) . ?
C2 C3 1.5291(18) . ?
C2 C4 1.5408(19) 2 ?
C2 H2 0.920(19) . ?
C4 C5 1.539(2) . ?
C4 C2 1.5408(19) 2 ?
C5 C6 1.500(2) . ?
C5 H5A 0.963(19) . ?
C5 H5B 0.97(2) . ?
C6 C7 1.315(3) . ?
C6 H6 0.94(2) . ?
C7 H7A 0.95(2) . ?
C7 H7B 0.95(2) . ?
C8 C9 1.495(2) . ?
C8 H8A 0.988(19) . ?
C8 H8B 0.98(2) . ?
C9 C10 1.300(3) . ?
C9 H9A 0.9500 . ?
C10 H10A 1.17(4) . ?
C10 H10B 1.13(4) . ?

loop_
_geom_hbond_atom_site_label_D
_geom_hbond_atom_site_label_H
_geom_hbond_atom_site_label_A
_geom_hbond_distance_DH
_geom_hbond_distance_HA
_geom_hbond_distance_DA
_geom_hbond_angle_DHA
_geom_hbond_site_symmetry_A
O2 H2O O1 0.83(2) 2.01(2) 2.7471(17) 148(2) 2
